data_1575754
loop_
_publ_author_name
'Xu, Xiang'
'Du, Ronghuan'
'Sun, Luyang'
'Yang, Dawei'
'Wang, Baomin'
'Qu, Jingping'

_publ_section_title
;
 A bioinspired hetero-binuclear iron-molybdenum complex supported by
 tridentate sulfur donors and its catalytic activity toward hydrazine
 disproportionation.
;
_journal_issue 39
_journal_name_full 'Dalton transactions (Cambridge, England : 2003)'
_journal_page_first 14862
_journal_page_last 14867
_journal_paper_doi 10.1039/d5dt01575h
_journal_volume 54
_journal_year 2025
_chemical_formula_moiety 'C14 H23 Cl Mo S3, C H2 Cl2'
_chemical_formula_sum 'C15 H25 Cl3 Mo S3'
_chemical_formula_weight 503.82
_space_group_crystal_system monoclinic
_space_group_IT_number 12
_space_group_name_Hall '-I 2y'
_space_group_name_H-M_alt 'I 1 2/m 1'
_atom_sites_solution_hydrogens mixed
_audit_creation_date 2024-12-05
_audit_creation_method
;
Olex2 1.5
(compiled 2024.02.16 svn.r378c4104 for OlexSys, GUI svn.r6928)
;
_audit_update_record
;
2024-12-05 deposited with the CCDC.	2025-09-04 downloaded from the CCDC.
;
_cell_angle_alpha 90
_cell_angle_beta 106.590(5)
_cell_angle_gamma 90
_cell_formula_units_Z 4
_cell_length_a 8.8344(9)
_cell_length_b 16.8673(12)
_cell_length_c 14.2106(10)
_cell_measurement_reflns_used 9931
_cell_measurement_temperature 298.00
_cell_measurement_theta_max 31.79
_cell_measurement_theta_min 3.47
_cell_volume 2029.4(3)
_computing_cell_refinement 'SAINT V8.40A (Bruker, 2019)'
_computing_data_reduction 'SAINT V8.40A (Bruker, 2019)'
_computing_molecular_graphics 'Olex2 1.5 (Dolomanov et al., 2009)'
_computing_publication_material 'Olex2 1.5 (Dolomanov et al., 2009)'
_computing_structure_refinement 'SHELXL 2018/3 (Sheldrick, 2015)'
_computing_structure_solution 'olex2.solve 1.5 (Bourhis et al., 2015)'
_diffrn_ambient_temperature 298.15
_diffrn_measured_fraction_theta_full 0.980
_diffrn_measured_fraction_theta_max 0.984
_diffrn_measurement_device_type 'CCD area detector'
_diffrn_measurement_method 'phi and omega scans'
_diffrn_radiation_type MoK\a
_diffrn_radiation_wavelength 0.71073
_diffrn_reflns_av_R_equivalents 0.0308
_diffrn_reflns_av_unetI/netI 0.0147
_diffrn_reflns_Laue_measured_fraction_full 0.980
_diffrn_reflns_Laue_measured_fraction_max 0.984
_diffrn_reflns_limit_h_max 11
_diffrn_reflns_limit_h_min -11
_diffrn_reflns_limit_k_max 21
_diffrn_reflns_limit_k_min -21
_diffrn_reflns_limit_l_max 18
_diffrn_reflns_limit_l_min -18
_diffrn_reflns_number 24865
_diffrn_reflns_point_group_measured_fraction_full 0.980
_diffrn_reflns_point_group_measured_fraction_max 0.984
_diffrn_reflns_theta_full 25.242
_diffrn_reflns_theta_max 27.480
_diffrn_reflns_theta_min 2.692
_exptl_absorpt_coefficient_mu 1.344
_exptl_absorpt_correction_T_max 0.7465
_exptl_absorpt_correction_T_min 0.6798
_exptl_absorpt_correction_type none
_exptl_absorpt_process_details
;
SADABS-2016/2 (Bruker,2016/2) was used for absorption correction.
wR2(int) was 0.0694 before and 0.0465 after correction.
The Ratio of minimum to maximum transmission is 0.9106.
The \l/2 correction factor is Not present.
;
_exptl_crystal_colour red
_exptl_crystal_colour_primary red
_exptl_crystal_density_diffrn 1.649
_exptl_crystal_description block
_exptl_crystal_F_000 1024
_exptl_crystal_size_max 0.25
_exptl_crystal_size_mid 0.2
_exptl_crystal_size_min 0.1
_refine_diff_density_max 0.424
_refine_diff_density_min -0.333
_refine_diff_density_rms 0.046
_refine_ls_extinction_method none
_refine_ls_goodness_of_fit_ref 1.081
_refine_ls_hydrogen_treatment constr
_refine_ls_matrix_type full
_refine_ls_number_parameters 109
_refine_ls_number_reflns 2383
_refine_ls_number_restraints 0
_refine_ls_restrained_S_all 1.081
_refine_ls_R_factor_all 0.0241
_refine_ls_R_factor_gt 0.0214
_refine_ls_shift/su_max 0.000
_refine_ls_shift/su_mean 0.000
_refine_ls_structure_factor_coef Fsqd
_refine_ls_weighting_details 'w=1/[\s^2^(Fo^2^)+(0.0221P)^2^+2.1236P] where P=(Fo^2^+2Fc^2^)/3'
_refine_ls_weighting_scheme calc
_refine_ls_wR_factor_gt 0.0525
_refine_ls_wR_factor_ref 0.0543
_reflns_Friedel_coverage 0.000
_reflns_number_gt 2204
_reflns_number_total 2383
_reflns_threshold_expression 'I > 2\s(I)'
_cod_data_source_file d5dt01575h2.cif
_cod_data_source_block 1
_cod_depositor_comments 'Adding full bibliography for 1575754--1575757.cif.'
_cod_database_code 1575754
_shelx_shelxl_version_number 2018/3
_shelx_space_group_comment
;
The symmetry employed for this shelxl refinement is uniquely defined
by the following loop, which should always be used as a source of
symmetry information in preference to the above space-group names.
They are only intended as comments.
;
_shelx_estimated_absorpt_t_max 0.877
_shelx_estimated_absorpt_t_min 0.730
_olex2_refinement_description
;
1.a Riding coordinates:
 C7(H7A,H7B), C8(H8A,H8B), C6(H6A,H6B,H6C), C4(H4A,H4B), C9(H9)
1.b Idealised Me refined as rotating group:
 C5(H5A,H5B,H5C)
;
_olex2_submission_special_instructions 'No special instructions were received'

loop_
_space_group_symop_operation_xyz
'x, y, z'
'-x, y, -z'
'x+1/2, y+1/2, z+1/2'
'-x+1/2, y+1/2, -z+1/2'
'-x, -y, -z'
'x, -y, z'
'-x+1/2, -y+1/2, -z+1/2'
'x+1/2, -y+1/2, z+1/2'

loop_
_atom_site_label
_atom_site_type_symbol
_atom_site_fract_x
_atom_site_fract_y
_atom_site_fract_z
_atom_site_U_iso_or_equiv
_atom_site_adp_type
_atom_site_occupancy
_atom_site_site_symmetry_order
_atom_site_calc_flag
_atom_site_refinement_flags_posn
_atom_site_refinement_flags_adp
_atom_site_refinement_flags_occupancy
_atom_site_disorder_assembly
_atom_site_disorder_group
Mo1 Mo 0.25149(2) 0.000000 -0.21510(2) 0.02951(7) Uani 1 2 d S T P . .
Cl1 Cl 0.06989(8) 0.000000 -0.11163(5) 0.04710(16) Uani 1 2 d S T P . .
S2 S 0.52821(7) 0.000000 -0.20763(5) 0.04151(15) Uani 1 2 d S T P . .
S1 S 0.31928(6) 0.12030(3) -0.13331(4) 0.04577(12) Uani 1 1 d . . . . .
C3 C 0.0311(2) 0.04223(12) -0.33537(13) 0.0466(4) Uani 1 1 d . . . . .
C2 C 0.1600(3) 0.06758(13) -0.36699(14) 0.0521(5) Uani 1 1 d . . . . .
C1 C 0.2380(3) 0.000000 -0.3862(2) 0.0564(8) Uani 1 2 d S T P . .
C7 C 0.5096(3) 0.15094(14) -0.14791(19) 0.0614(6) Uani 1 1 d . . . . .
H7A H 0.494682 0.171670 -0.213563 0.074 Uiso 1 1 d R U . . .
H7B H 0.553672 0.192930 -0.101393 0.074 Uiso 1 1 d R U . . .
C8 C 0.6223(3) 0.08279(15) -0.13106(19) 0.0608(6) Uani 1 1 d . . . . .
H8A H 0.717505 0.098192 -0.147466 0.073 Uiso 1 1 d R U . . .
H8B H 0.651345 0.067292 -0.062456 0.073 Uiso 1 1 d R U . . .
C6 C -0.0927(4) 0.0957(2) -0.3169(2) 0.0946(11) Uani 1 1 d . . . . .
H6A H -0.042702 0.138462 -0.275016 0.114 Uiso 1 1 d R U . . .
H6B H -0.156702 0.116622 -0.378166 0.114 Uiso 1 1 d R U . . .
H6C H -0.157772 0.066092 -0.285646 0.114 Uiso 1 1 d R U . . .
C4 C 0.3696(5) 0.000000 -0.4341(3) 0.123(2) Uani 1 2 d S T P . .
H4A H 0.432941 0.046820 -0.414586 0.147 Uiso 1 1 d R U . . .
H4B H 0.325991 0.000000 -0.504196 0.147 Uiso 1 2 d R U P . .
C5 C 0.1982(5) 0.15207(19) -0.3852(2) 0.1169(15) Uani 1 1 d . . . . .
H5A H 0.308672 0.156525 -0.379809 0.175 Uiso 1 1 calc R U . . .
H5B H 0.172948 0.185906 -0.337457 0.175 Uiso 1 1 calc R U . . .
H5C H 0.137324 0.167717 -0.449862 0.175 Uiso 1 1 calc R U . . .
Cl2 Cl -0.60417(9) 0.24809(5) -0.59973(6) 0.0876(2) Uani 1 1 d . . . . .
C9 C -0.500000 0.3056(2) -0.500000 0.0771(11) Uani 1 2 d S T P . .
H9 H -0.426430 0.339464 -0.520610 0.093 Uiso 1 1 d R U . . .

loop_
_atom_site_aniso_label
_atom_site_aniso_U_11
_atom_site_aniso_U_22
_atom_site_aniso_U_33
_atom_site_aniso_U_23
_atom_site_aniso_U_13
_atom_site_aniso_U_12
Mo1 0.03025(11) 0.03097(11) 0.03000(11) 0.000 0.01294(7) 0.000
Cl1 0.0452(3) 0.0586(4) 0.0463(3) 0.000 0.0272(3) 0.000
S2 0.0333(3) 0.0559(4) 0.0380(3) 0.000 0.0144(2) 0.000
S1 0.0505(3) 0.0378(2) 0.0515(3) -0.00959(19) 0.0185(2) -0.00414(19)
C3 0.0436(10) 0.0564(11) 0.0370(9) 0.0009(8) 0.0074(8) 0.0153(9)
C2 0.0689(13) 0.0505(12) 0.0323(9) 0.0068(8) 0.0070(9) -0.0141(10)
C1 0.0387(14) 0.101(3) 0.0311(13) 0.000 0.0120(11) 0.000
C7 0.0604(13) 0.0541(13) 0.0708(15) -0.0087(11) 0.0205(11) -0.0224(11)
C8 0.0420(10) 0.0745(15) 0.0655(14) -0.0141(12) 0.0148(10) -0.0153(10)
C6 0.0864(19) 0.129(3) 0.0623(16) -0.0013(17) 0.0112(14) 0.067(2)
C4 0.055(2) 0.278(8) 0.0424(19) 0.000 0.0252(17) 0.000
C5 0.179(4) 0.074(2) 0.0678(18) 0.0319(15) -0.013(2) -0.055(2)
Cl2 0.0679(4) 0.0723(4) 0.1144(6) -0.0203(4) 0.0127(4) 0.0042(3)
C9 0.084(3) 0.0458(18) 0.098(3) 0.000 0.019(2) 0.000

loop_
_atom_type_symbol
_atom_type_description
_atom_type_scat_dispersion_real
_atom_type_scat_dispersion_imag
_atom_type_scat_source
C C 0.0033 0.0016 'International Tables Vol C Tables 4.2.6.8 and 6.1.1.4'
H H 0.0000 0.0000 'International Tables Vol C Tables 4.2.6.8 and 6.1.1.4'
Cl Cl 0.1484 0.1585 'International Tables Vol C Tables 4.2.6.8 and 6.1.1.4'
Mo Mo -1.6832 0.6857 'International Tables Vol C Tables 4.2.6.8 and 6.1.1.4'
S S 0.1246 0.1234 'International Tables Vol C Tables 4.2.6.8 and 6.1.1.4'

loop_
_geom_angle_atom_site_label_1
_geom_angle_atom_site_label_2
_geom_angle_atom_site_label_3
_geom_angle
_geom_angle_site_symmetry_1
_geom_angle_site_symmetry_3
_geom_angle_publ_flag
S2 Mo1 Cl1 142.74(2) . . ?
S1 Mo1 Cl1 79.683(16) 6 . ?
S1 Mo1 Cl1 79.683(15) . . ?
S1 Mo1 S2 82.263(16) . . ?
S1 Mo1 S2 82.263(15) 6 . ?
S1 Mo1 S1 121.11(3) . 6 ?
S1 Mo1 C2 90.44(5) . . ?
S1 Mo1 C2 90.44(5) 6 6 ?
S1 Mo1 C2 147.73(6) 6 . ?
S1 Mo1 C2 147.73(6) . 6 ?
S1 Mo1 C1 115.89(2) . . ?
S1 Mo1 C1 115.89(2) 6 . ?
C3 Mo1 Cl1 83.49(5) 6 . ?
C3 Mo1 Cl1 83.49(5) . . ?
C3 Mo1 S2 131.45(5) 6 . ?
C3 Mo1 S2 131.45(5) . . ?
C3 Mo1 S1 132.92(6) . 6 ?
C3 Mo1 S1 98.23(5) 6 6 ?
C3 Mo1 S1 98.23(5) . . ?
C3 Mo1 S1 132.92(6) 6 . ?
C3 Mo1 C3 35.98(11) . 6 ?
C3 Mo1 C2 58.49(7) . 6 ?
C3 Mo1 C2 34.94(7) 6 6 ?
C3 Mo1 C2 34.94(7) . . ?
C3 Mo1 C2 58.49(7) 6 . ?
C3 Mo1 C1 57.45(8) . . ?
C3 Mo1 C1 57.45(8) 6 . ?
C2 Mo1 Cl1 115.62(6) 6 . ?
C2 Mo1 Cl1 115.62(6) . . ?
C2 Mo1 S2 96.75(6) . . ?
C2 Mo1 S2 96.75(6) 6 . ?
C2 Mo1 C2 57.51(10) 6 . ?
C2 Mo1 C1 34.09(7) . . ?
C2 Mo1 C1 34.09(7) 6 . ?
C1 Mo1 Cl1 138.70(7) . . ?
C1 Mo1 S2 78.56(7) . . ?
C8 S2 Mo1 108.05(7) . . ?
C8 S2 Mo1 108.06(7) 6 . ?
C8 S2 C8 100.30(17) 6 . ?
C7 S1 Mo1 107.67(8) . . ?
C3 C3 Mo1 72.01(5) 6 . ?
C3 C3 C6 127.03(18) 6 . ?
C2 C3 Mo1 75.00(11) . . ?
C2 C3 C3 107.72(13) . 6 ?
C2 C3 C6 124.9(2) . . ?
C6 C3 Mo1 124.09(15) . . ?
C3 C2 Mo1 70.06(10) . . ?
C3 C2 C5 125.8(3) . . ?
C1 C2 Mo1 74.13(14) . . ?
C1 C2 C3 107.66(19) . . ?
C1 C2 C5 126.3(3) . . ?
C5 C2 Mo1 125.28(16) . . ?
C2 C1 Mo1 71.78(13) 6 . ?
C2 C1 Mo1 71.78(13) . . ?
C2 C1 C2 109.2(3) . 6 ?
C2 C1 C4 125.09(13) 6 . ?
C2 C1 C4 125.09(13) . . ?
C4 C1 Mo1 129.5(2) . . ?
S1 C7 H7A 109.6 . . ?
S1 C7 H7B 109.4 . . ?
H7A C7 H7B 108.1 . . ?
C8 C7 S1 110.90(16) . . ?
C8 C7 H7A 109.5 . . ?
C8 C7 H7B 109.4 . . ?
S2 C8 H8A 109.9 . . ?
S2 C8 H8B 109.8 . . ?
C7 C8 S2 108.97(15) . . ?
C7 C8 H8A 109.8 . . ?
C7 C8 H8B 110.0 . . ?
H8A C8 H8B 108.3 . . ?
C3 C6 H6A 109.4 . . ?
C3 C6 H6B 109.5 . . ?
C3 C6 H6C 109.4 . . ?
H6A C6 H6B 109.5 . . ?
H6A C6 H6C 109.5 . . ?
H6B C6 H6C 109.6 . . ?
C1 C4 H4A 109.3 . . ?
C1 C4 H4A 109.29(9) . 6 ?
C1 C4 H4B 109.7 . . ?
H4A C4 H4A 110.4 . 6 ?
H4A C4 H4B 109.1 . . ?
H4B C4 H4A 109.1 . 6 ?
C2 C5 H5A 109.5 . . ?
C2 C5 H5B 109.5 . . ?
C2 C5 H5C 109.5 . . ?
H5A C5 H5B 109.5 . . ?
H5A C5 H5C 109.5 . . ?
H5B C5 H5C 109.5 . . ?
Cl2 C9 Cl2 112.6(2) 2_454 . ?
Cl2 C9 H9 109.2 2_454 . ?
Cl2 C9 H9 108.96(6) 2_454 2_454 ?
Cl2 C9 H9 109.18(6) . 2_454 ?
Cl2 C9 H9 109.0 . . ?
H9 C9 H9 107.9 . 2_454 ?

loop_
_geom_bond_atom_site_label_1
_geom_bond_atom_site_label_2
_geom_bond_distance
_geom_bond_site_symmetry_2
_geom_bond_publ_flag
Mo1 Cl1 2.4663(6) . ?
Mo1 S2 2.4165(7) . ?
Mo1 S1 2.3302(5) . ?
Mo1 S1 2.3302(5) 6 ?
Mo1 C3 2.3063(18) 6 ?
Mo1 C3 2.3063(18) . ?
Mo1 C2 2.3696(19) 6 ?
Mo1 C2 2.3696(19) . ?
Mo1 C1 2.400(3) . ?
S2 C8 1.819(2) 6 ?
S2 C8 1.819(2) . ?
S1 C7 1.827(2) . ?
C3 C3 1.424(4) 6 ?
C3 C2 1.405(3) . ?
C3 C6 1.497(3) . ?
C2 C1 1.398(3) . ?
C2 C5 1.504(3) . ?
C1 C4 1.506(4) . ?
C7 H7A 0.9694 . ?
C7 H7B 0.9712 . ?
C7 C8 1.494(4) . ?
C8 H8A 0.9705 . ?
C8 H8B 0.9704 . ?
C6 H6A 0.9594 . ?
C6 H6B 0.9599 . ?
C6 H6C 0.9608 . ?
C4 H4A 0.9618 . ?
C4 H4A 0.9618 6 ?
C4 H4B 0.9600 . ?
C5 H5A 0.9600 . ?
C5 H5B 0.9600 . ?
C5 H5C 0.9600 . ?
Cl2 C9 1.746(2) . ?
C9 H9 0.9716 . ?
C9 H9 0.9716 2_454 ?

loop_
_geom_torsion_atom_site_label_1
_geom_torsion_atom_site_label_2
_geom_torsion_atom_site_label_3
_geom_torsion_atom_site_label_4
_geom_torsion
_geom_torsion_site_symmetry_1
_geom_torsion_site_symmetry_2
_geom_torsion_site_symmetry_3
_geom_torsion_site_symmetry_4
_geom_torsion_publ_flag
Mo1 S2 C8 C7 -36.05(19) . . . . ?
Mo1 S1 C7 C8 -44.62(19) . . . . ?
Mo1 C3 C2 C1 65.11(16) . . . . ?
Mo1 C3 C2 C5 -119.7(2) . . . . ?
Mo1 C2 C1 C2 62.4(2) . . . 6 ?
Mo1 C2 C1 C4 -126.0(3) . . . . ?
S1 C7 C8 S2 52.1(2) . . . . ?
C3 C3 C2 Mo1 -65.08(5) 6 . . . ?
C3 C3 C2 C1 0.03(18) 6 . . . ?
C3 C3 C2 C5 175.2(2) 6 . . . ?
C3 C2 C1 Mo1 -62.45(14) . . . . ?
C3 C2 C1 C2 -0.1(3) . . . 6 ?
C3 C2 C1 C4 171.5(3) . . . . ?
C8 S2 C8 C7 -149.05(13) 6 . . . ?
C6 C3 C2 Mo1 121.4(2) . . . . ?
C6 C3 C2 C1 -173.5(2) . . . . ?
C6 C3 C2 C5 1.6(3) . . . . ?
C5 C2 C1 Mo1 122.4(2) . . . . ?
C5 C2 C1 C2 -175.18(18) . . . 6 ?
C5 C2 C1 C4 -3.6(4) . . . . ?
